data_4000716
loop_
_publ_author_name
'Patra, Asit'
'Wijsboom, Yair H.'
'Leitus, Gregory'
'Bendikov, Michael'

_publ_section_title
;
 Tuning the Band Gap of Low-Band-Gap Polyselenophenes and Polythiophenes:
 The Effect of the Heteroatom&#x2020;
;
_journal_issue 3
_journal_name_full 'Chemistry of Materials'
_journal_page_first 896
_journal_paper_doi 10.1021/cm102395v
_journal_volume 23
_journal_year 2011
_chemical_formula_moiety 'C6 H2 Br2 S Se'
_chemical_formula_sum 'C6 H2 Br2 S Se'
_chemical_formula_weight 344.92
_chemical_name_systematic
; 
 ? 
;
_space_group_IT_number 2
_symmetry_cell_setting triclinic
_symmetry_space_group_name_Hall '-P 1'
_symmetry_space_group_name_H-M 'P -1'
_atom_sites_solution_hydrogens geom
_atom_sites_solution_primary direct
_atom_sites_solution_secondary difmap
_audit_creation_method SHELXL-97
_cell_angle_alpha 117.59(3)
_cell_angle_beta 90.78(3)
_cell_angle_gamma 93.57(3)
_cell_formula_units_Z 4
_cell_length_a 3.9748(8)
_cell_length_b 14.965(3)
_cell_length_c 15.680(3)
_cell_measurement_reflns_used 38204
_cell_measurement_temperature 100(2)
_cell_measurement_theta_max 30.95
_cell_measurement_theta_min 2.3
_cell_volume 824.1(4)
_computing_cell_refinement 'Bruker Apex2'
_computing_data_collection 'Bruker Apex2'
_computing_data_reduction 'Bruker Apex2'
_computing_molecular_graphics 'Bruker SHELXTL'
_computing_publication_material 'Bruker SHELXTL'
_computing_structure_refinement 'SHELXL-97 (Sheldrick, 1997)'
_computing_structure_solution 'SHELXS-97 (Sheldrick, 1990)'
_diffrn_ambient_temperature 100(2)
_diffrn_measured_fraction_theta_full 0.984
_diffrn_measured_fraction_theta_max 0.984
_diffrn_measurement_device_type 'Bruker Kappa Apex2 CCD'
_diffrn_measurement_method 'phi and omega scans'
_diffrn_radiation_monochromator graphite
_diffrn_radiation_source 'fine-focus sealed tube'
_diffrn_radiation_type MoK\a
_diffrn_radiation_wavelength 0.71073
_diffrn_reflns_av_R_equivalents 0.0434
_diffrn_reflns_av_sigmaI/netI 0.0286
_diffrn_reflns_limit_h_max 5
_diffrn_reflns_limit_h_min -5
_diffrn_reflns_limit_k_max 21
_diffrn_reflns_limit_k_min -21
_diffrn_reflns_limit_l_max 22
_diffrn_reflns_limit_l_min -22
_diffrn_reflns_number 38199
_diffrn_reflns_theta_full 30.95
_diffrn_reflns_theta_max 30.95
_diffrn_reflns_theta_min 1.56
_exptl_absorpt_coefficient_mu 14.422
_exptl_absorpt_correction_T_max 0.4862
_exptl_absorpt_correction_T_min 0.0477
_exptl_absorpt_correction_type multi-scan
_exptl_absorpt_process_details 'Bruker SHELXTL'
_exptl_crystal_colour colourless
_exptl_crystal_density_diffrn 2.780
_exptl_crystal_density_method 'not measured'
_exptl_crystal_description needle
_exptl_crystal_F_000 632
_exptl_crystal_size_max 0.50
_exptl_crystal_size_mid 0.10
_exptl_crystal_size_min 0.05
_refine_diff_density_max 4.000
_refine_diff_density_min -1.031
_refine_diff_density_rms 0.156
_refine_ls_extinction_method none
_refine_ls_goodness_of_fit_ref 1.027
_refine_ls_hydrogen_treatment constr
_refine_ls_matrix_type full
_refine_ls_number_parameters 237
_refine_ls_number_reflns 5158
_refine_ls_number_restraints 36
_refine_ls_restrained_S_all 1.024
_refine_ls_R_factor_all 0.0416
_refine_ls_R_factor_gt 0.0301
_refine_ls_shift/su_max 0.002
_refine_ls_shift/su_mean 0.000
_refine_ls_structure_factor_coef Fsqd
_refine_ls_weighting_details 'calc w=1/[\s^2^(Fo^2^)+(0.0322P)^2^+2.5254P] where P=(Fo^2^+2Fc^2^)/3'
_refine_ls_weighting_scheme calc
_refine_ls_wR_factor_gt 0.0688
_refine_ls_wR_factor_ref 0.0733
_reflns_number_gt 4238
_reflns_number_total 5158
_reflns_threshold_expression >2sigma(I)
_cod_data_source_file cm102395v_si_002.cif
_cod_data_source_block bd73
_cod_depositor_comments
;
The following automatic conversions were performed:

'_symmetry_cell_setting' value 'Triclinic' changed to 'triclinic'
according to /home/saulius/struct/CIF-dictionaries/cif_core.dic
dictionary named 'cif_core.dic' version 2.4.1 from 2010-06-29.

Automatic conversion script
Id: cif_fix_values 1715 2011-07-08 13:25:40Z adriana 
;
_cod_original_sg_symbol_Hall -P1
_cod_original_sg_symbol_H-M P-1
_cod_database_code 4000716

loop_
_symmetry_equiv_pos_as_xyz
'x, y, z'
'-x, -y, -z'

loop_
_atom_site_label
_atom_site_type_symbol
_atom_site_fract_x
_atom_site_fract_y
_atom_site_fract_z
_atom_site_U_iso_or_equiv
_atom_site_adp_type
_atom_site_occupancy
_atom_site_symmetry_multiplicity
_atom_site_calc_flag
_atom_site_refinement_flags
_atom_site_disorder_assembly
_atom_site_disorder_group
Br1 Br 0.72672(8) 0.88283(3) 0.37636(2) 0.01731(8) Uani 1 1 d . . .
Br2 Br 0.12406(8) 0.70181(3) 0.62151(3) 0.01986(8) Uani 1 1 d . . .
Se1 Se 0.70496(12) 0.59514(4) 0.26133(4) 0.01724(13) Uani 0.8254(17) 1 d P A 1
C5 C 0.424(2) 0.5387(5) 0.3913(6) 0.0176(16) Uani 0.8254(17) 1 d PU A 1
H5 H 0.3406 0.4988 0.4202 0.021 Uiso 0.8254(17) 1 calc PR A 1
C6 C 0.5597(12) 0.4996(3) 0.3041(3) 0.0220(9) Uani 0.8254(17) 1 d P A 1
H6 H 0.5814 0.4292 0.2666 0.026 Uiso 0.8254(17) 1 calc PR A 1
Se1A Se 0.4402(9) 0.5125(3) 0.3852(3) 0.0231(8) Uani 0.1746(17) 1 d P A 2
C5A C 0.679(6) 0.620(2) 0.2892(19) 0.013(6) Uani 0.1746(17) 1 d PU A 2
H5A H 0.7722 0.6368 0.2423 0.016 Uiso 0.1746(17) 1 calc PR A 2
C6A C 0.646(6) 0.5286(19) 0.2801(18) 0.025(5) Uani 0.1746(17) 1 d PU A 2
H6A H 0.7195 0.4724 0.2249 0.030 Uiso 0.1746(17) 1 calc PR A 2
S1 S 0.38370(19) 0.84170(6) 0.53464(6) 0.01299(14) Uani 1 1 d . . .
C1 C 0.5563(8) 0.7954(2) 0.4226(2) 0.0139(6) Uani 1 1 d . A .
C2 C 0.3154(8) 0.7210(3) 0.5224(2) 0.0147(6) Uani 1 1 d . . .
C3 C 0.5571(8) 0.6930(2) 0.3793(2) 0.0131(6) Uani 1 1 d . . .
C4 C 0.4177(8) 0.6494(3) 0.4369(2) 0.0149(6) Uani 1 1 d . A .
Br3 Br -0.40749(9) 0.79024(3) -0.15356(2) 0.02123(8) Uani 1 1 d . . .
Br4 Br 0.13232(9) 1.00703(3) 0.26158(2) 0.01926(8) Uani 1 1 d . . .
Se2 Se -0.02415(12) 0.61895(4) -0.05976(4) 0.01984(15) Uani 0.7489(19) 1 d P B 1
C11 C 0.185(3) 0.7417(7) 0.1295(8) 0.028(3) Uani 0.7489(19) 1 d PU B 1
H11 H 0.2799 0.7653 0.1929 0.034 Uiso 0.7489(19) 1 calc PR B 1
C12 C 0.1826(12) 0.6465(4) 0.0623(4) 0.0245(10) Uani 0.7489(19) 1 d P B 1
H12 H 0.2756 0.5957 0.0734 0.029 Uiso 0.7489(19) 1 calc PR B 1
Se2A Se 0.2091(6) 0.7179(2) 0.13154(17) 0.0220(5) Uani 0.2511(19) 1 d P B 2
C11A C -0.056(4) 0.6619(15) -0.0576(12) 0.020(3) Uani 0.2511(19) 1 d PU B 2
H11A H -0.1130 0.6258 -0.1248 0.024 Uiso 0.2511(19) 1 calc PR B 2
C12A C 0.102(4) 0.6169(13) 0.0032(13) 0.027(3) Uani 0.2511(19) 1 d PU B 2
H12A H 0.1403 0.5475 -0.0207 0.032 Uiso 0.2511(19) 1 calc PR B 2
S2 S -0.2117(2) 0.94324(7) 0.06095(6) 0.01640(16) Uani 1 1 d . . .
C7 C -0.2299(8) 0.8198(3) -0.0313(2) 0.0178(6) Uani 1 1 d . B .
C8 C -0.0194(8) 0.9081(3) 0.1387(2) 0.0170(6) Uani 1 1 d . . .
C9 C -0.0980(8) 0.7573(3) -0.0024(2) 0.0174(6) Uani 1 1 d . . .
C10 C 0.0276(8) 0.8079(3) 0.0967(2) 0.0158(6) Uani 1 1 d . B .

loop_
_atom_site_aniso_label
_atom_site_aniso_U_11
_atom_site_aniso_U_22
_atom_site_aniso_U_33
_atom_site_aniso_U_23
_atom_site_aniso_U_13
_atom_site_aniso_U_12
Br1 0.01910(15) 0.01730(16) 0.01855(16) 0.01102(13) 0.00082(12) 0.00023(12)
Br2 0.01701(15) 0.02865(19) 0.01865(17) 0.01534(15) 0.00046(12) -0.00102(13)
Se1 0.0168(2) 0.0166(3) 0.0132(3) 0.0023(2) 0.00132(18) 0.00413(18)
C5 0.0178(18) 0.0173(19) 0.0179(17) 0.0083(11) 0.0002(9) 0.0014(10)
C6 0.024(2) 0.015(2) 0.023(2) 0.0060(18) -0.0017(17) 0.0022(16)
Se1A 0.0183(11) 0.0105(14) 0.0359(16) 0.0067(13) -0.0011(9) 0.0025(11)
C5A 0.013(6) 0.013(6) 0.013(6) 0.006(3) 0.0007(10) 0.0009(11)
C6A 0.025(5) 0.025(5) 0.025(5) 0.012(2) 0.0014(10) 0.0020(11)
S1 0.0146(3) 0.0122(4) 0.0107(3) 0.0041(3) 0.0006(3) 0.0015(3)
C1 0.0147(13) 0.0146(15) 0.0133(14) 0.0071(12) 0.0005(11) 0.0015(11)
C2 0.0130(13) 0.0182(16) 0.0151(15) 0.0098(13) -0.0011(11) -0.0001(11)
C3 0.0123(13) 0.0137(14) 0.0133(14) 0.0060(12) -0.0014(11) 0.0021(11)
C4 0.0144(13) 0.0156(15) 0.0166(15) 0.0092(13) -0.0030(11) 0.0005(11)
Br3 0.02022(16) 0.0301(2) 0.01400(16) 0.01062(14) -0.00058(12) 0.00378(13)
Br4 0.02143(16) 0.01890(17) 0.01469(16) 0.00577(13) 0.00155(12) -0.00107(12)
Se2 0.0192(2) 0.0156(3) 0.0195(3) 0.0036(2) 0.00100(17) 0.00255(18)
C11 0.027(3) 0.029(3) 0.027(3) 0.0126(14) 0.0021(10) 0.0012(10)
C12 0.020(2) 0.018(2) 0.032(3) 0.009(2) 0.005(2) 0.0026(18)
Se2A 0.0169(8) 0.0264(12) 0.0248(10) 0.0141(9) 0.0000(6) -0.0012(8)
C11A 0.020(3) 0.020(3) 0.020(3) 0.0096(17) 0.0007(10) 0.0020(10)
C12A 0.027(3) 0.027(3) 0.027(3) 0.0125(17) 0.0010(10) 0.0022(10)
S2 0.0178(3) 0.0184(4) 0.0166(4) 0.0109(3) 0.0033(3) 0.0035(3)
C7 0.0166(14) 0.0238(17) 0.0113(14) 0.0070(13) 0.0001(11) 0.0003(12)
C8 0.0182(14) 0.0189(16) 0.0156(15) 0.0097(13) 0.0008(12) 0.0005(12)
C9 0.0184(15) 0.0156(16) 0.0154(15) 0.0048(13) 0.0034(12) 0.0009(12)
C10 0.0127(13) 0.0200(16) 0.0155(15) 0.0091(13) 0.0010(11) -0.0010(12)

loop_
_atom_type_symbol
_atom_type_description
_atom_type_scat_dispersion_real
_atom_type_scat_dispersion_imag
_atom_type_scat_source
C C 0.0033 0.0016 'International Tables Vol C Tables 4.2.6.8 and 6.1.1.4'
H H 0.0000 0.0000 'International Tables Vol C Tables 4.2.6.8 and 6.1.1.4'
S S 0.1246 0.1234 'International Tables Vol C Tables 4.2.6.8 and 6.1.1.4'
Se Se -0.0929 2.2259 'International Tables Vol C Tables 4.2.6.8 and 6.1.1.4'
Br Br -0.2901 2.4595 'International Tables Vol C Tables 4.2.6.8 and 6.1.1.4'

loop_
_geom_angle_atom_site_label_1
_geom_angle_atom_site_label_2
_geom_angle_atom_site_label_3
_geom_angle
C3 Se1 C6 85.60(18)
C6 C5 C4 113.1(6)
C6 C5 H5 123.4
C4 C5 H5 123.4
C5 C6 Se1 115.5(4)
C5 C6 H6 122.3
Se1 C6 H6 122.3
C4 Se1A C6A 83.0(8)
C6A C5A C3 112(2)
C6A C5A H5A 124.2
C3 C5A H5A 124.2
C5A C6A Se1A 117.0(19)
C5A C6A H6A 121.5
Se1A C6A H6A 121.5
C2 S1 C1 91.28(16)
C3 C1 S1 111.6(2)
C3 C1 Br1 127.4(3)
S1 C1 Br1 120.91(19)
C4 C2 S1 112.3(2)
C4 C2 Br2 127.8(3)
S1 C2 Br2 119.97(19)
C1 C3 C4 112.9(3)
C1 C3 C5A 133.0(11)
C4 C3 C5A 114.0(11)
C1 C3 Se1 134.6(3)
C4 C3 Se1 112.5(2)
C2 C4 C3 111.9(3)
C2 C4 C5 134.8(4)
C3 C4 C5 113.3(4)
C2 C4 Se1A 133.4(3)
C3 C4 Se1A 114.5(3)
C9 Se2 C12 86.41(19)
C12 C11 C10 113.6(8)
C12 C11 H11 123.2
C10 C11 H11 123.2
C11 C12 Se2 114.8(5)
C11 C12 H12 122.6
Se2 C12 H12 122.6
C10 Se2A C12A 86.9(5)
C9 C11A C12A 109.4(13)
C9 C11A H11A 125.3
C12A C11A H11A 125.3
C11A C12A Se2A 111.3(12)
C11A C12A H12A 124.4
Se2A C12A H12A 124.4
C8 S2 C7 91.08(17)
C9 C7 S2 111.7(3)
C9 C7 Br3 128.7(3)
S2 C7 Br3 119.6(2)
C10 C8 S2 112.5(3)
C10 C8 Br4 127.6(3)
S2 C8 Br4 119.6(2)
C11A C9 C7 125.4(8)
C11A C9 C10 121.2(8)
C7 C9 C10 113.1(3)
C7 C9 Se2 136.0(3)
C10 C9 Se2 110.8(3)
C8 C10 C9 111.5(3)
C8 C10 C11 134.1(5)
C9 C10 C11 114.3(5)
C8 C10 Se2A 137.5(3)
C9 C10 Se2A 110.9(3)

loop_
_geom_bond_atom_site_label_1
_geom_bond_atom_site_label_2
_geom_bond_distance
Br1 C1 1.866(3)
Br2 C2 1.870(3)
Se1 C3 1.881(3)
Se1 C6 1.902(5)
C5 C6 1.350(9)
C5 C4 1.471(7)
C5 H5 0.9500
C6 H6 0.9500
Se1A C4 1.830(5)
Se1A C6A 1.96(3)
C5A C6A 1.31(4)
C5A C3 1.44(3)
C5A H5A 0.9500
C6A H6A 0.9500
S1 C2 1.729(3)
S1 C1 1.732(3)
C1 C3 1.358(5)
C2 C4 1.360(5)
C3 C4 1.438(5)
Br3 C7 1.872(3)
Br4 C8 1.867(4)
Se2 C9 1.881(4)
Se2 C12 1.921(6)
C11 C12 1.322(11)
C11 C10 1.476(9)
C11 H11 0.9500
C12 H12 0.9500
Se2A C10 1.851(4)
Se2A C12A 1.897(19)
C11A C9 1.31(2)
C11A C12A 1.55(2)
C11A H11A 0.9500
C12A H12A 0.9500
S2 C8 1.721(3)
S2 C7 1.736(4)
C7 C9 1.344(5)
C8 C10 1.357(5)
C9 C10 1.442(5)

loop_
_geom_torsion_atom_site_label_1
_geom_torsion_atom_site_label_2
_geom_torsion_atom_site_label_3
_geom_torsion_atom_site_label_4
_geom_torsion
C4 C5 C6 Se1 -0.5(7)
C3 Se1 C6 C5 0.5(5)
C3 C5A C6A Se1A 1(3)
C4 Se1A C6A C5A 0.0(19)
C2 S1 C1 C3 0.4(3)
C2 S1 C1 Br1 -177.6(2)
C1 S1 C2 C4 -0.3(3)
C1 S1 C2 Br2 179.1(2)
S1 C1 C3 C4 -0.4(3)
Br1 C1 C3 C4 177.5(2)
S1 C1 C3 C5A -177.8(14)
Br1 C1 C3 C5A 0.0(15)
S1 C1 C3 Se1 -179.3(2)
Br1 C1 C3 Se1 -1.5(5)
C6A C5A C3 C1 175.5(13)
C6A C5A C3 C4 -2(2)
C6 Se1 C3 C1 178.5(4)
C6 Se1 C3 C4 -0.5(2)
S1 C2 C4 C3 0.2(4)
Br2 C2 C4 C3 -179.2(2)
S1 C2 C4 C5 178.9(5)
Br2 C2 C4 C5 -0.5(7)
S1 C2 C4 Se1A 175.3(3)
Br2 C2 C4 Se1A -4.1(5)
C1 C3 C4 C2 0.1(4)
C5A C3 C4 C2 178.1(11)
Se1 C3 C4 C2 179.3(2)
C1 C3 C4 C5 -178.9(4)
C5A C3 C4 C5 -0.9(12)
Se1 C3 C4 C5 0.3(5)
C1 C3 C4 Se1A -176.0(3)
C5A C3 C4 Se1A 2.0(12)
Se1 C3 C4 Se1A 3.2(3)
C6 C5 C4 C2 -178.6(4)
C6 C5 C4 C3 0.1(7)
C6 C5 C4 Se1A -115(8)
C6A Se1A C4 C2 -176.1(8)
C6A Se1A C4 C3 -1.1(7)
C6A Se1A C4 C5 65(8)
C10 C11 C12 Se2 0.0(9)
C9 Se2 C12 C11 0.3(6)
C9 C11A C12A Se2A -4.8(15)
C10 Se2A C12A C11A 1.9(10)
C8 S2 C7 C9 0.4(3)
C8 S2 C7 Br3 -177.9(2)
C7 S2 C8 C10 -0.1(3)
C7 S2 C8 Br4 174.5(2)
C12A C11A C9 C7 -179.8(8)
C12A C11A C9 C10 6.3(14)
C12A C11A C9 Se2 -14(3)
S2 C7 C9 C11A -174.9(9)
Br3 C7 C9 C11A 3.2(10)
S2 C7 C9 C10 -0.6(4)
Br3 C7 C9 C10 177.5(2)
S2 C7 C9 Se2 -178.7(2)
Br3 C7 C9 Se2 -0.6(6)
C12 Se2 C9 C11A 161(4)
C12 Se2 C9 C7 177.5(4)
C12 Se2 C9 C10 -0.5(3)
S2 C8 C10 C9 -0.2(4)
Br4 C8 C10 C9 -174.3(3)
S2 C8 C10 C11 177.8(6)
Br4 C8 C10 C11 3.7(8)
S2 C8 C10 Se2A 179.8(3)
Br4 C8 C10 Se2A 5.7(6)
C11A C9 C10 C8 175.1(8)
C7 C9 C10 C8 0.5(4)
Se2 C9 C10 C8 179.1(2)
C11A C9 C10 C11 -3.3(10)
C7 C9 C10 C11 -177.9(5)
Se2 C9 C10 C11 0.7(6)
C11A C9 C10 Se2A -4.9(9)
C7 C9 C10 Se2A -179.5(3)
Se2 C9 C10 Se2A -0.9(3)
C12 C11 C10 C8 -178.4(5)
C12 C11 C10 C9 -0.5(9)
C12 C11 C10 Se2A 23(7)
C12A Se2A C10 C8 -178.9(6)
C12A Se2A C10 C9 1.1(5)
C12A Se2A C10 C11 -156(7)
